data_4028115
loop_
_publ_author_name
'Ying Han'
'Jing Cao'
'Peng-Fei Li'
'Qian-Shou Zong'
'Jian-Min Zhao'
'Jia-Bin Guo'
'Jun-Feng Xiang'
'Chuan-Feng Chen'

_publ_section_title
;
 Complexation of Triptycene-Derived Macrotricyclic Polyether with Paraquat
 Derivatives, Diquat, and a 2,7-Diazapyrenium Salt: Guest-Induced
 Conformational Changes of the Host
;
_journal_name_full 'Journal of Organic Chemistry'
_journal_page_first 3235
_journal_page_last 3242
_journal_paper_doi 10.1021/jo400148b
_journal_volume 78
_journal_year 2013
_chemical_formula_moiety
;
2(C38 H41.89718 O10), 2(C6 H7 N), 2(F4.3176 P), 3.59324(H), 3.36492(F)
;
_chemical_formula_sum 'C96 H122 F12 N2 O22 P2'
_chemical_formula_weight 1945.90
_space_group_crystal_system triclinic
_space_group_IT_number 2
_space_group_name_Hall '-P 1'
_space_group_name_H-M_alt 'P -1'
_symmetry_space_group_name_Hall '-P 1'
_symmetry_space_group_name_H-M 'P -1'
_atom_sites_solution_hydrogens geom
_atom_sites_solution_primary direct
_atom_sites_solution_secondary difmap
_audit_creation_method SHELXL-97
_cell_angle_alpha 102.491(2)
_cell_angle_beta 101.542(2)
_cell_angle_gamma 108.119(2)
_cell_formula_units_Z 1
_cell_length_a 13.7223(14)
_cell_length_b 14.0686(14)
_cell_length_c 14.3950(14)
_cell_measurement_reflns_used 4877
_cell_measurement_temperature 294(2)
_cell_measurement_theta_max 26.31
_cell_measurement_theta_min 2.36
_cell_volume 2469.3(4)
_computing_cell_refinement 'Bruker SMART'
_computing_data_collection 'Bruker SMART'
_computing_data_reduction 'Bruker SAINT'
_computing_molecular_graphics
;
OLEX2: a complete structure solution, refinement and analysis program. 
Dolomanov et al., J. Appl. Cryst. (2009). 42, 339-341
;
_computing_publication_material
;
OLEX2: a complete structure solution, refinement and analysis program. 
Dolomanov et al., J. Appl. Cryst. (2009). 42, 339-341
;
_computing_structure_refinement 'SHELXL-97 (Sheldrick, 1997)'
_computing_structure_solution 'SHELXS-97 (Sheldrick, 1990)'
_diffrn_ambient_temperature 294(2)
_diffrn_measured_fraction_theta_full 0.993
_diffrn_measured_fraction_theta_max 0.993
_diffrn_measurement_device_type 'CCD area detector'
_diffrn_measurement_method 'phi and omega scans'
_diffrn_radiation_monochromator graphite
_diffrn_radiation_source 'fine-focus sealed tube'
_diffrn_radiation_type MoK\a
_diffrn_radiation_wavelength 0.71073
_diffrn_reflns_av_R_equivalents 0.0176
_diffrn_reflns_av_sigmaI/netI 0.0361
_diffrn_reflns_limit_h_max 16
_diffrn_reflns_limit_h_min -15
_diffrn_reflns_limit_k_max 12
_diffrn_reflns_limit_k_min -16
_diffrn_reflns_limit_l_max 17
_diffrn_reflns_limit_l_min -16
_diffrn_reflns_number 12616
_diffrn_reflns_theta_full 25.00
_diffrn_reflns_theta_max 25.00
_diffrn_reflns_theta_min 1.51
_exptl_absorpt_coefficient_mu 0.137
_exptl_absorpt_correction_T_max 1.0
_exptl_absorpt_correction_T_min 0.518804
_exptl_absorpt_correction_type multi-scan
_exptl_absorpt_process_details
;
 SADABS v.2.10 (Bruker,2003) was used for absorption correction.
 R(int) was 0.0572 before and 0.0155 after correction.
 The Ratio of minimum to maximum transmission is 0.518804.
 The \l/2 correction factor is 0.0015
;
_exptl_crystal_density_diffrn 1.309
_exptl_crystal_F_000 1026
_exptl_crystal_size_max 0.3
_exptl_crystal_size_mid 0.24
_exptl_crystal_size_min 0.18
_refine_diff_density_max 0.486
_refine_diff_density_min -0.369
_refine_diff_density_rms 0.047
_refine_ls_extinction_method none
_refine_ls_goodness_of_fit_ref 1.019
_refine_ls_hydrogen_treatment constr
_refine_ls_matrix_type full
_refine_ls_number_parameters 759
_refine_ls_number_reflns 8644
_refine_ls_number_restraints 216
_refine_ls_restrained_S_all 1.127
_refine_ls_R_factor_all 0.0959
_refine_ls_R_factor_gt 0.0637
_refine_ls_shift/su_max 0.002
_refine_ls_shift/su_mean 0.000
_refine_ls_structure_factor_coef Fsqd
_refine_ls_weighting_details
;
calc w=1/[\s^2^(Fo^2^)+(0.0919P)^2^+1.9789P] where P=(Fo^2^+2Fc^2^)/3
;
_refine_ls_weighting_scheme calc
_refine_ls_wR_factor_gt 0.1683
_refine_ls_wR_factor_ref 0.1986
_reflns_number_gt 5769
_reflns_number_total 8644
_reflns_threshold_expression >2sigma(I)
_cod_data_source_file jo400148b_si_003.cif
_cod_data_source_block 50601C
_cod_database_code 4028115

loop_
_space_group_symop_id
_space_group_symop_operation_xyz
1 'x, y, z'
2 '-x, -y, -z'

loop_
_atom_site_label
_atom_site_type_symbol
_atom_site_fract_x
_atom_site_fract_y
_atom_site_fract_z
_atom_site_U_iso_or_equiv
_atom_site_adp_type
_atom_site_occupancy
_atom_site_symmetry_multiplicity
_atom_site_calc_flag
_atom_site_refinement_flags
_atom_site_disorder_assembly
_atom_site_disorder_group
O1 O 0.9279(2) 0.1958(2) 0.76908(18) 0.0713(8) Uani 1 1 d . . .
O2 O 1.0642(2) 0.1862(2) 0.94254(19) 0.0669(7) Uani 1 1 d D A .
O3 O 0.9562(2) 0.2554(2) 1.0799(3) 0.0863(9) Uani 1 1 d D . .
O4 O 0.73275(19) 0.13802(19) 0.95093(17) 0.0580(7) Uani 1 1 d . A .
O5 O 0.50853(16) 0.03212(17) 0.88149(17) 0.0484(6) Uani 1 1 d . . .
O6 O 0.81081(18) 0.31809(19) 0.76954(16) 0.0531(6) Uani 1 1 d . . .
O7 O 0.8298(2) 0.46356(19) 0.9598(2) 0.0641(7) Uani 1 1 d . B .
O8 O 0.6656(3) 0.4388(3) 1.0542(3) 0.1136(13) Uani 1 1 d D . .
O9 O 0.4378(3) 0.3322(2) 1.0052(3) 0.1059(13) Uani 1 1 d D . .
O10 O 0.37365(18) 0.12289(17) 0.88754(18) 0.0537(6) Uani 1 1 d . . .
C1 C 0.8972(2) 0.1692(3) 0.4078(2) 0.0447(8) Uani 1 1 d . . .
C2 C 0.8706(2) 0.1956(3) 0.5071(2) 0.0421(7) Uani 1 1 d . . .
C3 C 0.9134(3) 0.1748(3) 0.5926(2) 0.0505(8) Uani 1 1 d . . .
H3 H 0.9571 0.1358 0.5914 0.061 Uiso 1 1 calc R . .
C4 C 0.8910(3) 0.2122(3) 0.6803(2) 0.0496(8) Uani 1 1 d . . .
C5 C 0.8283(3) 0.2732(2) 0.6821(2) 0.0432(7) Uani 1 1 d . . .
C6 C 0.7807(2) 0.2891(2) 0.5949(2) 0.0400(7) Uani 1 1 d . . .
H6 H 0.7352 0.3261 0.5954 0.048 Uiso 1 1 calc R . .
C7 C 0.8014(2) 0.2497(2) 0.5073(2) 0.0386(7) Uani 1 1 d . . .
C8 C 0.7621(2) 0.2688(2) 0.4077(2) 0.0394(7) Uani 1 1 d . . .
C9 C 0.7173(2) 0.1611(2) 0.3294(2) 0.0377(7) Uani 1 1 d . . .
C10 C 0.6162(2) 0.1156(2) 0.2607(2) 0.0387(7) Uani 1 1 d . . .
H10 H 0.5679 0.1495 0.2619 0.046 Uiso 1 1 calc R . .
C11 C 0.5878(2) 0.0193(2) 0.1904(2) 0.0387(7) Uani 1 1 d . . .
C12 C 0.6605(2) -0.0316(2) 0.1885(2) 0.0399(7) Uani 1 1 d . . .
C13 C 0.7600(2) 0.0129(2) 0.2590(2) 0.0419(7) Uani 1 1 d . . .
H13 H 0.8079 -0.0216 0.2591 0.050 Uiso 1 1 calc R . .
C14 C 0.7882(2) 0.1088(2) 0.3291(2) 0.0402(7) Uani 1 1 d . . .
C15 C 0.9382(3) 0.2759(3) 0.3887(2) 0.0485(8) Uani 1 1 d . . .
C16 C 0.8670(3) 0.3286(3) 0.3882(2) 0.0459(8) Uani 1 1 d . . .
C17 C 0.8940(3) 0.4263(3) 0.3734(3) 0.0592(10) Uani 1 1 d . . .
H17 H 0.8462 0.4608 0.3729 0.071 Uiso 1 1 calc R . .
C18 C 0.9930(4) 0.4724(4) 0.3593(3) 0.0764(13) Uani 1 1 d . . .
H18 H 1.0120 0.5384 0.3500 0.092 Uiso 1 1 calc R . .
C19 C 1.0625(4) 0.4209(4) 0.3591(3) 0.0836(16) Uani 1 1 d . . .
H19 H 1.1284 0.4523 0.3490 0.100 Uiso 1 1 calc R . .
C20 C 1.0368(3) 0.3223(3) 0.3736(3) 0.0646(11) Uani 1 1 d . . .
H20 H 1.0848 0.2880 0.3731 0.077 Uiso 1 1 calc R . .
C21 C 0.9737(3) 0.1111(3) 0.4075(3) 0.0627(10) Uani 1 1 d . . .
H21A H 0.9878 0.0987 0.3442 0.094 Uiso 1 1 calc R . .
H21B H 0.9421 0.0452 0.4193 0.094 Uiso 1 1 calc R . .
H21C H 1.0396 0.1525 0.4589 0.094 Uiso 1 1 calc R . .
C22 C 0.6835(3) 0.3257(3) 0.4076(3) 0.0513(8) Uani 1 1 d . . .
H22A H 0.6627 0.3350 0.3435 0.077 Uiso 1 1 calc R . .
H22B H 0.7172 0.3929 0.4572 0.077 Uiso 1 1 calc R . .
H22C H 0.6212 0.2848 0.4221 0.077 Uiso 1 1 calc R . .
C23 C 0.9758(4) 0.1203(3) 0.7692(3) 0.0654(10) Uani 1 1 d . . .
H23A H 1.0460 0.1464 0.7594 0.078 Uiso 1 1 calc R . .
H23B H 0.9320 0.0563 0.7158 0.078 Uiso 1 1 calc R . .
C24 C 0.9852(3) 0.0990(3) 0.8679(3) 0.0678(11) Uani 1 1 d . . .
H24A H 0.9170 0.0850 0.8825 0.081 Uiso 1 1 calc R . .
H24B H 1.0040 0.0377 0.8656 0.081 Uiso 1 1 calc R . .
C25 C 1.0777(3) 0.1732(4) 1.0390(3) 0.0764(13) Uani 1 1 d D . .
H25A H 1.1389 0.2312 1.0845 0.092 Uiso 0.868(10) 1 d PR A 1
H25B H 1.0924 0.1105 1.0370 0.092 Uiso 0.868(10) 1 d PR A 1
H25C H 1.1517 0.1843 1.0652 0.092 Uiso 0.132(10) 1 d PR A 2
H25D H 1.0367 0.1016 1.0317 0.092 Uiso 0.132(10) 1 d PR A 2
C26 C 0.9811(4) 0.1663(4) 1.0785(4) 0.0702(17) Uiso 0.868(10) 1 d PD A 1
H26A H 0.9201 0.1044 1.0365 0.084 Uiso 0.868(10) 1 calc PR A 1
H26B H 0.9969 0.1601 1.1452 0.084 Uiso 0.868(10) 1 calc PR A 1
C26' C 1.0487(14) 0.2391(18) 1.1131(7) 0.049(9) Uiso 0.132(10) 1 d PD A 2
H26C H 1.0419 0.2075 1.1663 0.059 Uiso 0.132(10) 1 calc PR A 2
H26D H 1.1071 0.3067 1.1414 0.059 Uiso 0.132(10) 1 calc PR A 2
C27 C 0.8642(3) 0.2471(4) 1.1106(3) 0.0782(13) Uani 1 1 d . A .
H27A H 0.8787 0.3093 1.1642 0.094 Uiso 1 1 calc R . .
H27B H 0.8451 0.1871 1.1355 0.094 Uiso 1 1 calc R . .
C28 C 0.7736(3) 0.2348(3) 1.0271(3) 0.0705(11) Uani 1 1 d . . .
H28A H 0.7159 0.2428 1.0536 0.085 Uiso 1 1 calc R A .
H28B H 0.7967 0.2910 0.9981 0.085 Uiso 1 1 calc R . .
C29 C 0.6768(3) 0.0510(3) 0.9781(3) 0.0568(9) Uani 1 1 d . . .
H29A H 0.6545 0.0746 1.0359 0.068 Uiso 1 1 calc R A .
H29B H 0.7234 0.0139 0.9952 0.068 Uiso 1 1 calc R . .
C30 C 0.5807(3) -0.0211(3) 0.8937(3) 0.0502(8) Uani 1 1 d . A .
H30A H 0.6012 -0.0383 0.8334 0.060 Uiso 1 1 calc R . .
H30B H 0.5473 -0.0856 0.9084 0.060 Uiso 1 1 calc R . .
C31 C 0.9078(3) 0.3940(3) 0.8438(3) 0.0666(11) Uani 1 1 d . . .
H31A H 0.9643 0.4144 0.8127 0.080 Uiso 1 1 calc R . .
H31B H 0.9310 0.3629 0.8937 0.080 Uiso 1 1 calc R . .
C32 C 0.8875(3) 0.4866(3) 0.8908(3) 0.0702(12) Uani 1 1 d . . .
H32A H 0.9550 0.5448 0.9249 0.084 Uiso 1 1 calc R . .
H32B H 0.8466 0.5065 0.8406 0.084 Uiso 1 1 calc R . .
C33 C 0.8025(4) 0.5464(3) 1.0044(4) 0.0926(16) Uani 1 1 d . . .
H33 H 0.8092 0.6060 0.9843 0.111 Uiso 1 1 calc R B .
C34 C 0.7622(5) 0.5259(4) 1.0869(5) 0.109(2) Uani 1 1 d U B .
H34 H 0.7961 0.5655 1.1530 0.131 Uiso 1 1 calc R . .
C35 C 0.6156(5) 0.4170(6) 1.1227(5) 0.081(3) Uani 0.581(8) 1 d PDU B 1
H35A H 0.5942 0.4747 1.1482 0.097 Uiso 0.581(8) 1 calc PR B 1
H35B H 0.6658 0.4122 1.1777 0.097 Uiso 0.581(8) 1 calc PR B 1
C36 C 0.5190(6) 0.3178(7) 1.0846(6) 0.098(3) Uani 0.581(8) 1 d PDU B 1
H36A H 0.4892 0.3040 1.1382 0.118 Uiso 0.581(8) 1 calc PR B 1
H36B H 0.5379 0.2592 1.0565 0.118 Uiso 0.581(8) 1 calc PR B 1
C35' C 0.5976(7) 0.4907(8) 1.0787(13) 0.129(6) Uani 0.419(8) 1 d PDU B 2
H35C H 0.5826 0.5256 1.0295 0.154 Uiso 0.419(8) 1 calc PR B 2
H35D H 0.6338 0.5439 1.1426 0.154 Uiso 0.419(8) 1 calc PR B 2
C36' C 0.4934(6) 0.4171(7) 1.0835(7) 0.078(4) Uani 0.419(8) 1 d PDU B 2
H36C H 0.5085 0.3938 1.1416 0.094 Uiso 0.419(8) 1 calc PR B 2
H36D H 0.4478 0.4567 1.0939 0.094 Uiso 0.419(8) 1 calc PR B 2
C37 C 0.3449(3) 0.2531(3) 1.0005(3) 0.0687(11) Uani 1 1 d . B .
H37A H 0.2922 0.2831 1.0132 0.082 Uiso 1 1 calc R . .
H37B H 0.3601 0.2205 1.0516 0.082 Uiso 1 1 calc R . .
C38 C 0.3000(3) 0.1724(3) 0.9020(3) 0.0578(9) Uani 1 1 d . . .
H38A H 0.2323 0.1209 0.8988 0.069 Uiso 1 1 calc R B .
H38B H 0.2873 0.2049 0.8501 0.069 Uiso 1 1 calc R . .
N1 N 0.5553(2) 0.1871(2) 0.7286(2) 0.0554(7) Uani 1 1 d . . .
C39 C 0.6111(3) 0.1256(3) 0.7191(3) 0.0534(9) Uani 1 1 d . . .
H39 H 0.6651 0.1324 0.7737 0.064 Uiso 1 1 calc R . .
C40 C 0.5911(3) 0.0527(3) 0.6313(3) 0.0521(8) Uani 1 1 d . . .
H40 H 0.6317 0.0107 0.6269 0.063 Uiso 1 1 calc R . .
C41 C 0.5116(3) 0.0399(3) 0.5485(3) 0.0580(9) Uani 1 1 d . . .
C42 C 0.4561(5) 0.1060(5) 0.5611(4) 0.118(2) Uani 1 1 d . . .
H42 H 0.4015 0.1007 0.5079 0.142 Uiso 1 1 calc R . .
C43 C 0.4797(5) 0.1790(5) 0.6502(4) 0.105(2) Uani 1 1 d . . .
H43 H 0.4422 0.2238 0.6561 0.126 Uiso 1 1 calc R . .
O11 O 0.4153(4) 0.3880(3) 0.6620(3) 0.1141(13) Uani 1 1 d D . .
C44 C 0.5784(3) 0.2659(3) 0.8253(3) 0.0671(11) Uani 1 1 d . . .
H44A H 0.5356 0.3077 0.8175 0.101 Uiso 1 1 calc R . .
H44B H 0.6528 0.3102 0.8474 0.101 Uiso 1 1 calc R . .
H44C H 0.5617 0.2307 0.8735 0.101 Uiso 1 1 calc R . .
C45 C 0.2350(6) 0.2876(8) 0.6459(6) 0.159(3) Uani 1 1 d . . .
H45A H 0.2338 0.2232 0.6051 0.238 Uiso 1 1 calc R C .
H45B H 0.1639 0.2883 0.6328 0.238 Uiso 1 1 calc R . .
H45C H 0.2614 0.2933 0.7146 0.238 Uiso 1 1 calc R . .
C46 C 0.3052(7) 0.3760(7) 0.6231(5) 0.136(3) Uani 1 1 d . C .
H46A H 0.2877 0.3637 0.5518 0.163 Uiso 1 1 calc R . .
H46B H 0.2948 0.4396 0.6528 0.163 Uiso 1 1 calc R . .
C47 C 0.496(4) 0.4796(19) 0.658(6) 0.44(7) Uani 0.38(4) 1 d PD C 1
H47A H 0.5227 0.5324 0.7226 0.527 Uiso 0.38(4) 1 calc PR C 1
H47B H 0.4643 0.5080 0.6097 0.527 Uiso 0.38(4) 1 calc PR C 1
C48 C 0.587(2) 0.452(3) 0.630(4) 0.149(12) Uani 0.38(4) 1 d PD C 1
H48A H 0.6398 0.4598 0.6892 0.223 Uiso 0.38(4) 1 calc PR C 1
H48B H 0.6201 0.4991 0.5958 0.223 Uiso 0.38(4) 1 calc PR C 1
H48C H 0.5602 0.3815 0.5877 0.223 Uiso 0.38(4) 1 calc PR C 1
C47' C 0.4923(9) 0.4667(10) 0.6360(11) 0.115(7) Uani 0.62(4) 1 d PD C 2
H47C H 0.4819 0.5327 0.6537 0.138 Uiso 0.62(4) 1 calc PR C 2
H47D H 0.4824 0.4452 0.5650 0.138 Uiso 0.62(4) 1 calc PR C 2
C48' C 0.6052(8) 0.480(2) 0.692(3) 0.172(11) Uani 0.62(4) 1 d PD C 2
H48D H 0.6562 0.5219 0.6655 0.259 Uiso 0.62(4) 1 calc PR C 2
H48E H 0.6107 0.4130 0.6841 0.259 Uiso 0.62(4) 1 calc PR C 2
H48F H 0.6196 0.5152 0.7612 0.259 Uiso 0.62(4) 1 calc PR C 2
P1 P 0.29324(11) 0.18643(11) 0.31380(9) 0.0806(4) Uani 1 1 d D . .
F1 F 0.1677(5) 0.1563(8) 0.2639(6) 0.100(3) Uani 0.502(4) 1 d PDU D 1
F2 F 0.3016(8) 0.2934(5) 0.3746(6) 0.123(3) Uani 0.502(4) 1 d PDU D 1
F3 F 0.3182(9) 0.2200(9) 0.2275(7) 0.142(4) Uani 0.502(4) 1 d PDU D 1
F4 F 0.2705(5) 0.0651(4) 0.2587(7) 0.101(2) Uani 0.502(4) 1 d PDU D 1
F5 F 0.2588(6) 0.1423(7) 0.4037(6) 0.111(3) Uani 0.502(4) 1 d PDU D 1
F6 F 0.4077(4) 0.1981(8) 0.3636(7) 0.132(3) Uani 0.502(4) 1 d PDU D 1
F1' F 0.2155(12) 0.2415(14) 0.2961(12) 0.201(9) Uani 0.314(7) 1 d PDU D 2
F2' F 0.3707(11) 0.2856(8) 0.4083(7) 0.140(5) Uani 0.314(7) 1 d PDU D 2
F3' F 0.3633(12) 0.2553(10) 0.2532(9) 0.159(8) Uani 0.314(7) 1 d PDU D 2
F4' F 0.2375(9) 0.1002(9) 0.2143(8) 0.131(5) Uani 0.314(7) 1 d PDU D 2
F5' F 0.2404(12) 0.1286(12) 0.3762(11) 0.194(12) Uani 0.314(7) 1 d PDU D 2
F6' F 0.3890(9) 0.1450(10) 0.3305(9) 0.112(5) Uani 0.314(7) 1 d PDU D 2
F1" F 0.4150(7) 0.2287(17) 0.3323(16) 0.28(3) Uani 0.184(7) 1 d PDU D 3
F2" F 0.2890(17) 0.2942(9) 0.3019(17) 0.157(11) Uani 0.184(7) 1 d PDU D 3
F3" F 0.3018(17) 0.2220(19) 0.4241(7) 0.187(13) Uani 0.184(7) 1 d PDU D 3
F4" F 0.2891(16) 0.0767(10) 0.3167(15) 0.133(10) Uani 0.184(7) 1 d PDU D 3
F5" F 0.2774(14) 0.1496(16) 0.1967(7) 0.087(6) Uani 0.184(7) 1 d PDU D 3
F6" F 0.1657(7) 0.1441(15) 0.2876(14) 0.086(8) Uani 0.184(7) 1 d PDU D 3

loop_
_atom_site_aniso_label
_atom_site_aniso_U_11
_atom_site_aniso_U_22
_atom_site_aniso_U_33
_atom_site_aniso_U_23
_atom_site_aniso_U_13
_atom_site_aniso_U_12
O1 0.101(2) 0.088(2) 0.0426(14) 0.0285(14) 0.0179(14) 0.0543(18)
O2 0.0575(15) 0.0802(18) 0.0521(15) 0.0303(14) 0.0048(12) 0.0108(14)
O3 0.068(2) 0.085(2) 0.099(2) 0.0340(18) 0.0178(17) 0.0189(16)
O4 0.0483(14) 0.0624(15) 0.0450(13) 0.0201(12) 0.0020(11) 0.0004(12)
O5 0.0334(11) 0.0444(12) 0.0533(14) 0.0029(10) 0.0018(10) 0.0104(10)
O6 0.0480(13) 0.0628(15) 0.0389(12) 0.0083(11) 0.0170(10) 0.0098(11)
O7 0.0770(18) 0.0447(14) 0.0713(17) 0.0117(12) 0.0330(15) 0.0203(13)
O8 0.078(2) 0.098(3) 0.156(4) 0.015(2) 0.056(3) 0.023(2)
O9 0.079(2) 0.0560(19) 0.150(4) -0.002(2) 0.026(2) 0.0087(17)
O10 0.0405(12) 0.0455(13) 0.0633(15) -0.0001(11) 0.0076(11) 0.0161(10)
C1 0.0360(17) 0.060(2) 0.0358(17) 0.0090(15) 0.0088(13) 0.0198(15)
C2 0.0349(16) 0.0513(19) 0.0390(17) 0.0124(14) 0.0094(13) 0.0161(14)
C3 0.050(2) 0.061(2) 0.0456(19) 0.0150(17) 0.0118(16) 0.0289(17)
C4 0.051(2) 0.057(2) 0.0387(18) 0.0177(16) 0.0081(15) 0.0191(17)
C5 0.0431(17) 0.0465(18) 0.0364(17) 0.0117(14) 0.0159(14) 0.0094(15)
C6 0.0342(16) 0.0400(17) 0.0443(18) 0.0111(14) 0.0135(14) 0.0112(13)
C7 0.0338(15) 0.0421(17) 0.0360(16) 0.0120(13) 0.0100(13) 0.0088(13)
C8 0.0383(16) 0.0429(17) 0.0354(16) 0.0121(13) 0.0083(13) 0.0140(14)
C9 0.0356(16) 0.0409(16) 0.0364(16) 0.0133(13) 0.0112(13) 0.0122(13)
C10 0.0333(16) 0.0409(17) 0.0436(17) 0.0143(14) 0.0110(13) 0.0149(13)
C11 0.0311(15) 0.0404(16) 0.0388(16) 0.0110(13) 0.0078(13) 0.0075(13)
C12 0.0376(16) 0.0368(16) 0.0424(17) 0.0091(14) 0.0129(14) 0.0110(13)
C13 0.0356(16) 0.0490(18) 0.0458(18) 0.0140(15) 0.0135(14) 0.0209(14)
C14 0.0343(16) 0.0507(18) 0.0349(16) 0.0121(14) 0.0104(13) 0.0150(14)
C15 0.0394(18) 0.063(2) 0.0279(16) 0.0049(15) 0.0076(13) 0.0055(16)
C16 0.0441(18) 0.0494(19) 0.0293(16) 0.0070(14) 0.0059(13) 0.0037(15)
C17 0.066(2) 0.051(2) 0.0397(19) 0.0096(16) 0.0073(17) 0.0004(18)
C18 0.077(3) 0.069(3) 0.049(2) 0.014(2) 0.015(2) -0.015(2)
C19 0.059(3) 0.095(4) 0.051(2) 0.007(2) 0.020(2) -0.023(3)
C20 0.0405(19) 0.087(3) 0.043(2) 0.0019(19) 0.0128(16) 0.0036(19)
C21 0.044(2) 0.090(3) 0.050(2) 0.006(2) 0.0070(16) 0.034(2)
C22 0.055(2) 0.0462(19) 0.048(2) 0.0094(16) 0.0052(16) 0.0222(16)
C23 0.076(3) 0.068(2) 0.057(2) 0.025(2) 0.011(2) 0.034(2)
C24 0.074(3) 0.062(2) 0.061(2) 0.031(2) 0.003(2) 0.018(2)
C25 0.063(3) 0.108(3) 0.060(3) 0.044(3) 0.006(2) 0.028(2)
C27 0.067(3) 0.086(3) 0.054(2) -0.002(2) 0.009(2) 0.012(2)
C28 0.064(3) 0.061(2) 0.082(3) 0.019(2) 0.016(2) 0.022(2)
C29 0.0422(19) 0.065(2) 0.056(2) 0.0273(18) 0.0025(16) 0.0109(17)
C30 0.0380(17) 0.0486(19) 0.059(2) 0.0165(16) 0.0045(15) 0.0148(15)
C31 0.054(2) 0.082(3) 0.042(2) 0.0029(19) 0.0145(17) 0.006(2)
C32 0.073(3) 0.059(2) 0.057(2) 0.018(2) 0.015(2) -0.001(2)
C33 0.101(4) 0.046(2) 0.131(5) 0.008(3) 0.053(3) 0.028(2)
C34 0.105(4) 0.078(3) 0.114(4) -0.021(3) 0.058(3) 0.010(3)
C35 0.088(5) 0.095(6) 0.054(4) 0.011(4) 0.023(4) 0.031(4)
C36 0.085(6) 0.120(7) 0.090(6) 0.029(5) 0.032(5) 0.034(5)
C35' 0.116(9) 0.121(9) 0.136(10) 0.015(7) 0.032(8) 0.043(7)
C36' 0.062(6) 0.067(6) 0.082(6) -0.022(5) 0.025(5) 0.019(5)
C37 0.070(3) 0.054(2) 0.075(3) 0.004(2) 0.017(2) 0.026(2)
C38 0.050(2) 0.052(2) 0.068(2) 0.0087(18) 0.0137(18) 0.0239(17)
N1 0.0531(18) 0.0562(18) 0.0532(18) 0.0161(14) 0.0136(14) 0.0164(15)
C39 0.048(2) 0.056(2) 0.053(2) 0.0246(18) 0.0076(16) 0.0141(17)
C40 0.049(2) 0.0487(19) 0.056(2) 0.0182(17) 0.0067(16) 0.0183(16)
C41 0.059(2) 0.060(2) 0.054(2) 0.0182(17) 0.0044(18) 0.0281(19)
C42 0.132(5) 0.140(5) 0.071(3) -0.015(3) -0.029(3) 0.102(4)
C43 0.114(4) 0.123(4) 0.076(3) -0.004(3) -0.012(3) 0.087(4)
O11 0.127(3) 0.119(3) 0.125(3) 0.044(3) 0.048(3) 0.071(3)
C44 0.070(3) 0.064(2) 0.060(2) 0.011(2) 0.021(2) 0.018(2)
C45 0.098(5) 0.208(9) 0.123(6) 0.008(6) 0.017(4) 0.031(6)
C46 0.145(7) 0.189(8) 0.090(4) 0.022(5) 0.019(4) 0.107(6)
C47 0.49(10) 0.18(4) 0.87(17) 0.18(6) 0.58(12) 0.18(5)
C48 0.14(2) 0.18(3) 0.16(3) 0.06(2) 0.08(2) 0.079(18)
C47' 0.145(15) 0.102(10) 0.122(11) 0.053(7) 0.059(10) 0.051(9)
C48' 0.151(15) 0.17(2) 0.28(3) 0.13(2) 0.131(17) 0.092(12)
P1 0.0802(8) 0.1063(10) 0.0721(8) 0.0255(7) 0.0206(7) 0.0585(8)
F1 0.088(5) 0.135(7) 0.090(5) 0.044(5) 0.000(3) 0.068(5)
F2 0.169(7) 0.090(4) 0.100(5) 0.006(4) 0.030(5) 0.054(5)
F3 0.168(8) 0.158(8) 0.107(6) 0.073(6) 0.055(6) 0.037(6)
F4 0.099(5) 0.105(4) 0.104(5) 0.014(4) 0.018(4) 0.064(4)
F5 0.115(6) 0.149(7) 0.072(4) 0.057(4) 0.021(4) 0.041(5)
F6 0.045(3) 0.121(6) 0.201(8) 0.055(7) -0.009(4) 0.016(3)
F1' 0.175(11) 0.216(13) 0.243(13) 0.043(9) 0.046(8) 0.139(10)
F2' 0.170(10) 0.129(8) 0.084(7) -0.008(6) 0.024(7) 0.044(8)
F3' 0.197(12) 0.152(10) 0.118(9) 0.047(7) 0.076(8) 0.025(8)
F4' 0.099(8) 0.123(8) 0.114(8) 0.015(7) -0.009(6) 0.007(7)
F5' 0.175(14) 0.222(15) 0.176(14) 0.088(10) 0.091(10) 0.016(8)
F6' 0.121(9) 0.103(8) 0.136(9) 0.041(6) 0.032(6) 0.071(7)
F1" 0.25(3) 0.29(3) 0.29(3) 0.084(14) 0.076(14) 0.096(15)
F2" 0.156(14) 0.123(12) 0.187(15) 0.052(10) 0.029(10) 0.052(10)
F3" 0.198(16) 0.187(17) 0.161(16) 0.032(10) 0.079(11) 0.046(11)
F4" 0.154(14) 0.120(12) 0.145(14) 0.080(10) -0.007(8) 0.080(9)
F5" 0.081(9) 0.114(11) 0.078(8) 0.037(7) 0.033(7) 0.039(8)
F6" 0.066(10) 0.102(11) 0.117(12) 0.040(8) 0.056(8) 0.043(7)

loop_
_atom_type_symbol
_atom_type_description
_atom_type_scat_dispersion_real
_atom_type_scat_dispersion_imag
_atom_type_scat_source
C C 0.0033 0.0016 'International Tables Vol C Tables 4.2.6.8 and 6.1.1.4'
H H 0.0000 0.0000 'International Tables Vol C Tables 4.2.6.8 and 6.1.1.4'
N N 0.0061 0.0033 'International Tables Vol C Tables 4.2.6.8 and 6.1.1.4'
O O 0.0106 0.0060 'International Tables Vol C Tables 4.2.6.8 and 6.1.1.4'
F F 0.0171 0.0103 'International Tables Vol C Tables 4.2.6.8 and 6.1.1.4'
P P 0.1023 0.0942 'International Tables Vol C Tables 4.2.6.8 and 6.1.1.4'

loop_
_geom_angle_atom_site_label_1
_geom_angle_atom_site_label_2
_geom_angle_atom_site_label_3
_geom_angle
_geom_angle_site_symmetry_1
_geom_angle_site_symmetry_3
O1 C4 C3 125.1(3) . .
O1 C4 C5 115.4(3) . .
O1 C23 H23A 110.1 . .
O1 C23 H23B 110.1 . .
O1 C23 C24 107.8(3) . .
O2 C24 C23 109.6(3) . .
O2 C24 H24A 109.8 . .
O2 C24 H24B 109.8 . .
O2 C25 H25A 108.8 . .
O2 C25 H25B 108.3 . .
O2 C25 H25C 107.2 . .
O2 C25 H25D 107.8 . .
O2 C25 C26 114.2(3) . .
O2 C25 C26' 118.7(7) . .
O3 C26 C25 110.3(4) . .
O3 C26 H25D 143.3 . .
O3 C26 H26A 109.6 . .
O3 C26 H26B 109.6 . .
O3 C26' C25 116.1(8) . .
O3 C26' H25A 141.4 . .
O3 C26' H26C 108.3 . .
O3 C26' H26D 108.3 . .
O3 C27 H27A 109.5 . .
O3 C27 H27B 109.5 . .
O3 C27 C28 110.9(4) . .
O4 C28 C27 115.1(4) . .
O4 C28 H28A 108.5 . .
O4 C28 H28B 108.5 . .
O4 C29 H29A 109.7 . .
O4 C29 H29B 109.7 . .
O4 C29 C30 109.9(3) . .
O5 C11 C10 124.9(3) 2_656 .
O5 C11 C12 114.9(3) 2_656 .
O5 C30 C29 107.1(3) . .
O5 C30 H30A 110.3 . .
O5 C30 H30B 110.3 . .
O6 C5 C4 121.2(3) . .
O6 C5 C6 118.7(3) . .
O6 C31 H31A 109.7 . .
O6 C31 H31B 109.7 . .
O6 C31 C32 109.8(3) . .
O7 C32 C31 109.5(3) . .
O7 C32 H32A 109.8 . .
O7 C32 H32B 109.8 . .
O7 C33 H33 124.9 . .
O7 C33 C34 110.2(4) . .
O8 C34 C33 111.5(5) . .
O8 C34 H34 124.3 . .
O8 C35 H35A 108.7 . .
O8 C35 H35B 108.7 . .
O8 C35 C36 114.1(6) . .
O8 C35' H35C 109.1 . .
O8 C35' H35D 109.1 . .
O8 C35' C36' 112.5(8) . .
O9 C36 H36A 110.3 . .
O9 C36 H36B 110.3 . .
O9 C36' C35' 117.3(8) . .
O9 C36' H36C 108.0 . .
O9 C36' H36D 108.0 . .
O9 C37 H37A 109.3 . .
O9 C37 H37B 109.3 . .
O9 C37 C38 111.5(4) . .
O10 C12 C11 115.1(3) 2_656 .
O10 C12 C13 125.1(3) 2_656 .
O10 C38 C37 109.0(3) . .
O10 C38 H38A 109.9 . .
O10 C38 H38B 109.9 . .
C1 C21 H21A 109.5 . .
C1 C21 H21B 109.5 . .
C1 C21 H21C 109.5 . .
C2 C3 H3 120.0 . .
C2 C3 C4 120.0(3) . .
C2 C7 C8 114.5(3) . .
C3 C2 C1 125.8(3) . .
C3 C2 C7 120.3(3) . .
C4 O1 C23 118.4(3) . .
C4 C3 H3 120.0 . .
C4 C5 C6 120.2(3) . .
C5 O6 C31 113.4(2) . .
C5 C4 C3 119.5(3) . .
C5 C6 H6 120.1 . .
C6 C7 C2 119.9(3) . .
C6 C7 C8 125.4(3) . .
C7 C2 C1 113.8(3) . .
C7 C6 C5 119.8(3) . .
C7 C6 H6 120.1 . .
C7 C8 C16 103.0(2) . .
C8 C22 H22A 109.5 . .
C8 C22 H22B 109.5 . .
C8 C22 H22C 109.5 . .
C9 C8 C7 105.6(2) . .
C9 C8 C16 104.7(2) . .
C9 C10 H10 120.1 . .
C9 C14 C1 114.1(3) . .
C10 C9 C8 125.8(3) . .
C10 C11 C12 120.1(3) . .
C11 O5 C30 118.3(2) 2_656 .
C11 C10 C9 119.8(3) . .
C11 C10 H10 120.1 . .
C12 O10 C38 118.6(3) 2_656 .
C12 C13 H13 120.0 . .
C13 C12 C11 119.7(3) . .
C13 C14 C1 125.4(3) . .
C13 C14 C9 120.4(3) . .
C14 C1 C2 105.0(2) . .
C14 C1 C15 104.6(3) . .
C14 C9 C8 114.4(3) . .
C14 C9 C10 119.9(3) . .
C14 C13 C12 120.0(3) . .
C14 C13 H13 120.0 . .
C15 C1 C2 103.6(3) . .
C15 C16 C8 113.7(3) . .
C15 C20 C19 119.0(4) . .
C15 C20 H20 120.5 . .
C16 C15 C1 114.3(3) . .
C16 C17 H17 120.2 . .
C16 C17 C18 119.5(4) . .
C17 C16 C8 125.7(3) . .
C17 C16 C15 120.7(3) . .
C17 C18 H18 120.0 . .
C18 C17 H17 120.2 . .
C18 C19 H19 119.3 . .
C18 C19 C20 121.3(4) . .
C19 C18 C17 120.0(4) . .
C19 C18 H18 120.0 . .
C19 C20 H20 120.5 . .
C20 C15 C1 126.3(4) . .
C20 C15 C16 119.4(4) . .
C20 C19 H19 119.3 . .
C21 C1 C2 114.1(3) . .
C21 C1 C14 113.8(3) . .
C21 C1 C15 114.6(3) . .
H21A C21 H21B 109.5 . .
H21A C21 H21C 109.5 . .
H21B C21 H21C 109.5 . .
C22 C8 C7 114.2(3) . .
C22 C8 C9 114.0(3) . .
C22 C8 C16 114.2(3) . .
H22A C22 H22B 109.5 . .
H22A C22 H22C 109.5 . .
H22B C22 H22C 109.5 . .
C23 C24 H24A 109.8 . .
C23 C24 H24B 109.8 . .
H23A C23 H23B 108.5 . .
C24 O2 C25 113.4(3) . .
C24 C23 H23A 110.1 . .
C24 C23 H23B 110.1 . .
H24A C24 H24B 108.2 . .
C25 C26 H25D 37.0 . .
C25 C26 H26A 109.6 . .
C25 C26 H26B 109.6 . .
C25 C26' H25A 39.1 . .
C25 C26' H26C 108.3 . .
C25 C26' H26D 108.3 . .
H25A C25 H25B 107.8 . .
H25A C25 H25C 45.7 . .
H25A C25 H25D 139.9 . .
H25A C26' H26C 108.4 . .
H25A C26' H26D 71.2 . .
H25B C25 H25C 65.0 . .
H25B C25 H25D 44.0 . .
H25C C25 H25D 107.2 . .
H25D C26 H26A 79.5 . .
H25D C26 H26B 100.3 . .
C26 O3 C27 110.7(4) . .
C26 C25 H25A 108.6 . .
C26 C25 H25B 109.1 . .
C26 C25 H25C 137.4 . .
C26 C25 H25D 69.7 . .
H26A C26 H26B 108.1 . .
C26' O3 C26 45.8(10) . .
C26' O3 C27 135.4(8) . .
C26' C25 H25A 67.7 . .
C26' C25 H25B 131.7 . .
C26' C25 H25C 107.9 . .
C26' C25 H25D 107.5 . .
C26' C25 C26 42.2(9) . .
H26C C26' H26D 107.4 . .
C27 C28 H28A 108.5 . .
C27 C28 H28B 108.5 . .
H27A C27 H27B 108.1 . .
C28 C27 H27A 109.5 . .
C28 C27 H27B 109.5 . .
H28A C28 H28B 107.5 . .
C29 O4 C28 114.6(3) . .
C29 C30 H30A 110.3 . .
C29 C30 H30B 110.3 . .
H29A C29 H29B 108.2 . .
C30 C29 H29A 109.7 . .
C30 C29 H29B 109.7 . .
H30A C30 H30B 108.5 . .
C31 C32 H32A 109.8 . .
C31 C32 H32B 109.8 . .
H31A C31 H31B 108.2 . .
C32 C31 H31A 109.7 . .
C32 C31 H31B 109.7 . .
H32A C32 H32B 108.2 . .
C33 O7 C32 113.1(3) . .
C33 C34 H34 124.3 . .
C34 O8 C35' 98.6(5) . .
C34 C33 H33 124.9 . .
C35 O8 C34 117.1(5) . .
C35 O8 C35' 60.4(7) . .
C35 C36 O9 107.2(6) . .
C35 C36 H36A 110.3 . .
C35 C36 H36B 110.3 . .
H35A C35 H35B 107.6 . .
C36 C35 H35A 108.7 . .
C36 C35 H35B 108.7 . .
H36A C36 H36B 108.5 . .
C35' C36' H36C 108.0 . .
C35' C36' H36D 108.0 . .
H35C C35' H35D 107.8 . .
C36' O9 C36 65.0(6) . .
C36' O9 C37 124.7(5) . .
C36' C35' H35C 109.1 . .
C36' C35' H35D 109.1 . .
H36C C36' H36D 107.2 . .
C37 O9 C36 100.6(4) . .
C37 C38 H38A 109.9 . .
C37 C38 H38B 109.9 . .
H37A C37 H37B 108.0 . .
C38 C37 H37A 109.3 . .
C38 C37 H37B 109.3 . .
H38A C38 H38B 108.3 . .
N1 C39 H39 119.3 . .
N1 C39 C40 121.4(3) . .
N1 C43 C42 121.1(4) . .
N1 C43 H43 119.4 . .
N1 C44 H44A 109.5 . .
N1 C44 H44B 109.5 . .
N1 C44 H44C 109.5 . .
C39 N1 C43 119.3(4) . .
C39 N1 C44 120.4(3) . .
C39 C40 H40 119.4 . .
C39 C40 C41 121.2(3) . .
C40 C39 H39 119.3 . .
C40 C41 C41 122.0(4) . 2_656
C41 C40 H40 119.4 . .
C41 C42 H42 119.4 . .
C42 C41 C40 115.6(4) . .
C42 C41 C41 122.4(4) . 2_656
C42 C43 H43 119.4 . .
C43 N1 C44 120.2(4) . .
C43 C42 C41 121.3(4) . .
C43 C42 H42 119.4 . .
O11 C46 C45 109.3(6) . .
O11 C46 H46A 109.8 . .
O11 C46 H46B 109.8 . .
O11 C47 H47A 109.6 . .
O11 C47 H47B 109.6 . .
O11 C47 C48 110.2(11) . .
O11 C47' H47C 109.9 . .
O11 C47' H47D 109.9 . .
O11 C47' C48' 109.1(8) . .
H44A C44 H44B 109.5 . .
H44A C44 H44C 109.5 . .
H44B C44 H44C 109.5 . .
C45 C46 H46A 109.8 . .
C45 C46 H46B 109.8 . .
H45A C45 H45B 109.5 . .
H45A C45 H45C 109.5 . .
H45B C45 H45C 109.5 . .
C46 O11 C47' 114.7(7) . .
C46 C45 H45A 109.5 . .
C46 C45 H45B 109.5 . .
C46 C45 H45C 109.5 . .
H46A C46 H46B 108.3 . .
C47 O11 C46 117(3) . .
C47 O11 C47' 13(3) . .
H47A C47 H47B 108.1 . .
C48 C47 H47A 109.6 . .
C48 C47 H47B 109.6 . .
C47' C48' H48D 109.5 . .
C47' C48' H48E 109.5 . .
C47' C48' H48F 109.5 . .
H47C C47' H47D 108.3 . .
C48' C47' H47C 109.9 . .
C48' C47' H47D 109.9 . .
H48D C48' H48E 109.5 . .
H48D C48' H48F 109.5 . .
H48E C48' H48F 109.5 . .
F2 P1 F6 96.0(4) . .
F2 P1 F4' 144.6(5) . .
F2 P1 F6' 122.8(5) . .
F2 P1 F1" 89.5(10) . .
F2 P1 F2" 38.7(8) . .
F2 P1 F3" 52.6(8) . .
F2 P1 F4" 145.2(7) . .
F2 P1 F6" 90.8(9) . .
F3 P1 F2 95.8(4) . .
F3 P1 F6 95.3(5) . .
F3 P1 F1' 80.4(8) . .
F3 P1 F4' 66.3(6) . .
F3 P1 F6' 93.1(7) . .
F3 P1 F1" 70.9(9) . .
F3 P1 F2" 59.8(8) . .
F3 P1 F3" 145.7(9) . .
F3 P1 F4" 117.8(8) . .
F3 P1 F6" 105.2(8) . .
F6 P1 F6' 26.8(4) . .
F6 P1 F1" 26.0(10) . .
F6 P1 F2" 111.1(9) . .
F6 P1 F4" 73.3(8) . .
F6 P1 F6" 157.6(8) . .
F1' P1 F2 52.0(6) . .
F1' P1 F6 146.5(7) . .
F1' P1 F4' 93.7(5) . .
F1' P1 F6' 170.6(7) . .
F1' P1 F1" 129.1(9) . .
F1' P1 F2" 38.6(9) . .
F1' P1 F3" 87.5(10) . .
F1' P1 F4" 138.0(9) . .
F1' P1 F6" 49.0(9) . .
F4' P1 F6 115.1(6) . .
F4' P1 F6' 89.7(5) . .
F4' P1 F1" 110.8(9) . .
F4' P1 F2" 110.0(9) . .
F4' P1 F4" 65.1(8) . .
F4' P1 F6" 67.0(8) . .
F5' P1 F2 94.7(8) . .
F5' P1 F3 162.8(7) . .
F5' P1 F6 97.0(8) . .
F5' P1 F1' 95.6(6) . .
F5' P1 F4' 97.6(6) . .
F5' P1 F6' 92.6(6) . .
F5' P1 F1" 122.7(9) . .
F5' P1 F2" 125.4(10) . .
F5' P1 F3" 49.6(10) . .
F5' P1 F4" 55.4(9) . .
F5' P1 F6" 61.1(8) . .
F6' P1 F6" 140.1(8) . .
F1" P1 F6' 41.7(9) . .
F1" P1 F2" 90.5(6) . .
F1" P1 F4" 92.9(6) . .
F1" P1 F6" 176.1(8) . .
F2" P1 F6' 132.0(8) . .
F2" P1 F6" 87.4(6) . .
F3" P1 F6 77.5(9) . .
F3" P1 F4' 147.1(9) . .
F3" P1 F6' 94.4(9) . .
F3" P1 F1" 93.3(6) . .
F3" P1 F2" 91.2(6) . .
F3" P1 F4" 92.5(6) . .
F3" P1 F6" 90.0(6) . .
F4" P1 F6' 51.2(8) . .
F4" P1 F2" 174.8(7) . .
F4" P1 F6" 89.0(6) . .

loop_
_geom_bond_atom_site_label_1
_geom_bond_atom_site_label_2
_geom_bond_distance
_geom_bond_site_symmetry_2
O1 C4 1.373(4) .
O1 C23 1.411(4) .
O2 C24 1.404(5) .
O2 C25 1.423(4) .
O3 C26 1.395(5) .
O3 C26' 1.371(10) .
O3 C27 1.398(5) .
O4 C28 1.416(5) .
O4 C29 1.409(4) .
O5 C11 1.369(4) 2_656
O5 C30 1.421(4) .
O6 C5 1.382(4) .
O6 C31 1.451(4) .
O7 C32 1.418(5) .
O7 C33 1.398(5) .
O8 C34 1.403(6) .
O8 C35 1.345(7) .
O8 C35' 1.405(9) .
O9 C36 1.523(8) .
O9 C36' 1.337(7) .
O9 C37 1.386(5) .
O10 C12 1.371(4) 2_656
O10 C38 1.418(4) .
C1 C2 1.542(4) .
C1 C14 1.536(4) .
C1 C15 1.537(5) .
C1 C21 1.518(5) .
C2 C3 1.385(5) .
C2 C7 1.389(4) .
C3 H3 0.9300 .
C3 C4 1.391(5) .
C4 C5 1.391(5) .
C5 C6 1.392(4) .
C6 H6 0.9300 .
C6 C7 1.385(4) .
C7 C8 1.538(4) .
C8 C9 1.533(4) .
C8 C16 1.540(4) .
C8 C22 1.530(4) .
C9 C10 1.392(4) .
C9 C14 1.390(4) .
C10 H10 0.9300 .
C10 C11 1.390(4) .
C11 O5 1.369(4) 2_656
C11 C12 1.399(4) .
C12 O10 1.371(4) 2_656
C12 C13 1.388(4) .
C13 H13 0.9300 .
C13 C14 1.385(4) .
C15 C16 1.398(5) .
C15 C20 1.390(5) .
C16 C17 1.383(5) .
C17 H17 0.9300 .
C17 C18 1.387(6) .
C18 H18 0.9300 .
C18 C19 1.366(7) .
C19 H19 0.9300 .
C19 C20 1.394(7) .
C20 H20 0.9300 .
C21 H21A 0.9600 .
C21 H21B 0.9600 .
C21 H21C 0.9600 .
C22 H22A 0.9600 .
C22 H22B 0.9600 .
C22 H22C 0.9600 .
C23 H23A 0.9700 .
C23 H23B 0.9700 .
C23 C24 1.504(5) .
C24 H24A 0.9700 .
C24 H24B 0.9700 .
C25 H25A 0.9600 .
C25 H25B 0.9600 .
C25 H25C 0.9600 .
C25 H25D 0.9600 .
C25 C26 1.528(5) .
C25 C26' 1.458(9) .
C26 H25D 1.4964 .
C26 H26A 0.9700 .
C26 H26B 0.9700 .
C26' H25A 1.4084 .
C26' H26C 0.9700 .
C26' H26D 0.9700 .
C27 H27A 0.9700 .
C27 H27B 0.9700 .
C27 C28 1.483(6) .
C28 H28A 0.9700 .
C28 H28B 0.9700 .
C29 H29A 0.9700 .
C29 H29B 0.9700 .
C29 C30 1.496(5) .
C30 H30A 0.9700 .
C30 H30B 0.9700 .
C31 H31A 0.9700 .
C31 H31B 0.9700 .
C31 C32 1.467(6) .
C32 H32A 0.9700 .
C32 H32B 0.9700 .
C33 H33 0.9300 .
C33 C34 1.453(8) .
C34 H34 0.9300 .
C35 H35A 0.9700 .
C35 H35B 0.9700 .
C35 C36 1.494(8) .
C36 H36A 0.9700 .
C36 H36B 0.9700 .
C35' H35C 0.9700 .
C35' H35D 0.9700 .
C35' C36' 1.507(9) .
C36' H36C 0.9700 .
C36' H36D 0.9700 .
C37 H37A 0.9700 .
C37 H37B 0.9700 .
C37 C38 1.483(5) .
C38 H38A 0.9700 .
C38 H38B 0.9700 .
N1 C39 1.325(5) .
N1 C43 1.329(5) .
N1 C44 1.485(5) .
C39 H39 0.9300 .
C39 C40 1.361(5) .
C40 H40 0.9300 .
C40 C41 1.381(5) .
C41 C41 1.493(7) 2_656
C41 C42 1.380(6) .
C42 H42 0.9300 .
C42 C43 1.364(7) .
C43 H43 0.9300 .
O11 C46 1.445(8) .
O11 C47 1.430(11) .
O11 C47' 1.446(8) .
C44 H44A 0.9600 .
C44 H44B 0.9600 .
C44 H44C 0.9600 .
C45 H45A 0.9600 .
C45 H45B 0.9600 .
C45 H45C 0.9600 .
C45 C46 1.462(11) .
C46 H46A 0.9700 .
C46 H46B 0.9700 .
C47 H47A 0.9700 .
C47 H47B 0.9700 .
C47 C48 1.529(11) .
C48 H48A 0.9600 .
C48 H48B 0.9600 .
C48 H48C 0.9600 .
C47' H47C 0.9700 .
C47' H47D 0.9700 .
C47' C48' 1.527(10) .
C48' H48D 0.9600 .
C48' H48E 0.9600 .
C48' H48F 0.9600 .
P1 F2 1.526(5) .
P1 F3 1.486(6) .
P1 F6 1.532(5) .
P1 F1' 1.515(8) .
P1 F4' 1.530(7) .
P1 F5' 1.484(8) .
P1 F6' 1.593(7) .
P1 F1" 1.534(9) .
P1 F2" 1.580(9) .
P1 F3" 1.527(9) .
P1 F4" 1.537(8) .
P1 F6" 1.597(8) .

loop_
_geom_torsion_atom_site_label_1
_geom_torsion_atom_site_label_2
_geom_torsion_atom_site_label_3
_geom_torsion_atom_site_label_4
_geom_torsion
_geom_torsion_site_symmetry_1
_geom_torsion_site_symmetry_4
O1 C4 C5 O6 3.6(5) . .
O1 C4 C5 C6 -175.7(3) . .
O1 C23 C24 O2 -71.0(4) . .
O2 C25 C26 O3 -57.2(5) . .
O2 C25 C26' O3 41(2) . .
O3 C27 C28 O4 69.1(5) . .
O4 C29 C30 O5 -67.7(4) . .
O5 C11 C12 O10 2.8(4) 2_656 2_656
O5 C11 C12 C13 -179.1(3) 2_656 .
O6 C5 C6 C7 176.6(3) . .
O6 C31 C32 O7 76.6(4) . .
O7 C33 C34 O8 -65.1(6) . .
O8 C35 C36 O9 -63.7(9) . .
O8 C35' C36' O9 -52.0(17) . .
O9 C37 C38 O10 63.9(4) . .
O10 C12 C13 C14 176.2(3) 2_656 .
C1 C2 C3 C4 173.4(3) . .
C1 C2 C7 C6 -172.4(3) . .
C1 C2 C7 C8 2.1(4) . .
C1 C15 C16 C8 0.4(4) . .
C1 C15 C16 C17 179.0(3) . .
C1 C15 C20 C19 -178.7(3) . .
C2 C1 C14 C9 54.1(3) . .
C2 C1 C14 C13 -128.9(3) . .
C2 C1 C15 C16 -55.6(3) . .
C2 C1 C15 C20 123.7(3) . .
C2 C3 C4 O1 179.4(3) . .
C2 C3 C4 C5 -2.0(5) . .
C2 C7 C8 C9 52.4(3) . .
C2 C7 C8 C16 -57.2(3) . .
C2 C7 C8 C22 178.4(3) . .
C3 C2 C7 C6 4.3(5) . .
C3 C2 C7 C8 178.9(3) . .
C3 C4 C5 O6 -175.2(3) . .
C3 C4 C5 C6 5.5(5) . .
C4 O1 C23 C24 -166.8(3) . .
C4 C5 C6 C7 -4.1(5) . .
C5 O6 C31 C32 136.8(3) . .
C5 C6 C7 C2 -0.8(4) . .
C5 C6 C7 C8 -174.7(3) . .
C6 C7 C8 C9 -133.4(3) . .
C6 C7 C8 C16 117.0(3) . .
C6 C7 C8 C22 -7.4(4) . .
C7 C2 C3 C4 -2.9(5) . .
C7 C8 C9 C10 127.6(3) . .
C7 C8 C9 C14 -53.8(3) . .
C7 C8 C16 C15 55.5(3) . .
C7 C8 C16 C17 -123.0(3) . .
C8 C9 C10 C11 176.8(3) . .
C8 C9 C14 C1 0.3(4) . .
C8 C9 C14 C13 -176.8(3) . .
C8 C16 C17 C18 178.2(3) . .
C9 C8 C16 C15 -54.7(3) . .
C9 C8 C16 C17 126.8(3) . .
C9 C10 C11 O5 -179.0(3) . 2_656
C9 C10 C11 C12 -0.1(4) . .
C10 C9 C14 C1 179.0(3) . .
C10 C9 C14 C13 1.9(4) . .
C10 C11 C12 O10 -176.3(3) . 2_656
C10 C11 C12 C13 1.8(4) . .
C11 O5 C30 C29 -178.4(3) 2_656 .
C11 C12 C13 C14 -1.7(5) . .
C12 O10 C38 C37 166.5(3) 2_656 .
C12 C13 C14 C1 -176.9(3) . .
C12 C13 C14 C9 -0.1(5) . .
C14 C1 C2 C3 128.1(3) . .
C14 C1 C2 C7 -55.4(3) . .
C14 C1 C15 C16 54.2(3) . .
C14 C1 C15 C20 -126.5(3) . .
C14 C9 C10 C11 -1.7(4) . .
C15 C1 C2 C3 -122.5(3) . .
C15 C1 C2 C7 54.1(3) . .
C15 C1 C14 C9 -54.7(3) . .
C15 C1 C14 C13 122.3(3) . .
C15 C16 C17 C18 -0.2(5) . .
C16 C8 C9 C10 -124.1(3) . .
C16 C8 C9 C14 54.5(3) . .
C16 C15 C20 C19 0.5(5) . .
C16 C17 C18 C19 0.7(6) . .
C17 C18 C19 C20 -0.5(6) . .
C18 C19 C20 C15 -0.1(6) . .
C20 C15 C16 C8 -178.9(3) . .
C20 C15 C16 C17 -0.4(5) . .
C21 C1 C2 C3 2.8(5) . .
C21 C1 C2 C7 179.4(3) . .
C21 C1 C14 C9 179.5(3) . .
C21 C1 C14 C13 -3.5(5) . .
C21 C1 C15 C16 179.5(3) . .
C21 C1 C15 C20 -1.3(5) . .
C22 C8 C9 C10 1.5(4) . .
C22 C8 C9 C14 -179.9(3) . .
C22 C8 C16 C15 179.9(3) . .
C22 C8 C16 C17 1.4(4) . .
C23 O1 C4 C3 -12.3(6) . .
C23 O1 C4 C5 169.0(3) . .
C24 O2 C25 C26 -66.3(5) . .
C24 O2 C25 C26' -113.4(11) . .
C25 O2 C24 C23 179.4(3) . .
C26 O3 C26' C25 56.1(12) . .
C26 O3 C27 C28 -110.8(4) . .
C26 C25 C26' O3 -54.0(12) . .
C26' O3 C26 C25 -49.4(7) . .
C26' O3 C27 C28 -158.0(13) . .
C26' C25 C26 O3 49.6(9) . .
C27 O3 C26 C25 176.7(4) . .
C27 O3 C26' C25 129.6(9) . .
C28 O4 C29 C30 140.3(3) . .
C29 O4 C28 C27 70.4(5) . .
C31 O6 C5 C4 63.3(4) . .
C31 O6 C5 C6 -117.4(3) . .
C32 O7 C33 C34 -169.2(4) . .
C33 O7 C32 C31 -177.0(4) . .
C34 O8 C35 C36 -174.6(6) . .
C34 O8 C35' C36' -161.7(11) . .
C35 O8 C34 C33 -174.7(6) . .
C35 O8 C35' C36' -45.4(10) . .
C36 O9 C36' C35' 89.4(10) . .
C36 O9 C37 C38 -115.7(5) . .
C35' O8 C34 C33 -113.6(9) . .
C35' O8 C35 C36 101.0(8) . .
C36' O9 C36 C35 -38.2(6) . .
C36' O9 C37 C38 177.4(7) . .
C37 O9 C36 C35 -161.7(5) . .
C37 O9 C36' C35' 175.1(8) . .
N1 C39 C40 C41 -0.1(5) . .
C39 N1 C43 C42 2.3(9) . .
C39 C40 C41 C41 -179.9(4) . 2_656
C39 C40 C41 C42 0.7(6) . .
C40 C41 C42 C43 0.2(9) . .
C41 C41 C42 C43 -179.2(6) 2_656 .
C41 C42 C43 N1 -1.7(11) . .
C43 N1 C39 C40 -1.4(6) . .
C44 N1 C39 C40 179.8(3) . .
C44 N1 C43 C42 -178.9(6) . .
C46 O11 C47 C48 -140(5) . .
C46 O11 C47' C48' 173.1(19) . .
C47 O11 C46 C45 -172(3) . .
C47 O11 C47' C48' 71(12) . .
C47' O11 C46 C45 174.3(9) . .
C47' O11 C47 C48 -56(8) . .
